data_7237604
loop_
_publ_author_name
'Zhang, Ning-Ning'
'Sa, Rong-Jian'
'Sun, Shan-Shan'
'Li, Ming-De'
'Wang, Ming-Sheng'
'Guo, Guo-Cong'

_publ_section_title
;
 Photoresponsive triazole-based donor--acceptor molecules: color change
 and heat/air-stable diradicals
;
_journal_issue 10
_journal_name_full 'Journal of Materials Chemistry C'
_journal_page_first 3100
_journal_paper_doi 10.1039/C8TC06231E
_journal_volume 7
_journal_year 2019
_chemical_formula_moiety 'C15 H13 N3 O'
_chemical_formula_sum 'C15 H13 N3 O'
_chemical_formula_weight 251.28
_space_group_crystal_system triclinic
_space_group_IT_number 2
_space_group_name_Hall '-P 1'
_space_group_name_H-M_alt 'P -1'
_atom_sites_solution_hydrogens geom
_atom_sites_solution_primary direct
_atom_sites_solution_secondary difmap
_audit_creation_method SHELXL-2013
_audit_update_record
;
2018-07-21 deposited with the CCDC.	2019-02-19 downloaded from the CCDC.
;
_cell_angle_alpha 93.055(6)
_cell_angle_beta 96.810(6)
_cell_angle_gamma 90.542(7)
_cell_formula_units_Z 2
_cell_length_a 5.6371(5)
_cell_length_b 7.4472(6)
_cell_length_c 15.0753(10)
_cell_measurement_reflns_used 2798
_cell_measurement_temperature 293(2)
_cell_measurement_theta_max 24.5230
_cell_measurement_theta_min 3.6550
_cell_volume 627.43(9)
_computing_cell_refinement 'CrystalClear-SM Expert 2.1 b29 (Rigaku, 2013)'
_computing_data_collection 'CrystalClear-SM Expert 2.1 b29 (Rigaku, 2013)'
_computing_data_reduction 'CrystalClear-SM Expert 2.1 b29 (Rigaku, 2013)'
_computing_structure_refinement 'SHELXL-2013 (Sheldrick, 2013)'
_computing_structure_solution 'SHELXL-2013 (Sheldrick, 2013)'
_diffrn_ambient_temperature 293(2)
_diffrn_detector_area_resol_mean 5.8140
_diffrn_measured_fraction_theta_full 0.994
_diffrn_measured_fraction_theta_max 0.864
_diffrn_measurement_device_type
;
Rigaku Pilatus 200K
;
_diffrn_measurement_method CCD_Profile_fitting
_diffrn_radiation_type MoK\a
_diffrn_radiation_wavelength 0.71073
_diffrn_reflns_av_R_equivalents 0.0364
_diffrn_reflns_av_unetI/netI 0.0466
_diffrn_reflns_Laue_measured_fraction_full 0.994
_diffrn_reflns_Laue_measured_fraction_max 0.864
_diffrn_reflns_limit_h_max 6
_diffrn_reflns_limit_h_min -7
_diffrn_reflns_limit_k_max 9
_diffrn_reflns_limit_k_min -9
_diffrn_reflns_limit_l_max 20
_diffrn_reflns_limit_l_min -15
_diffrn_reflns_number 8616
_diffrn_reflns_point_group_measured_fraction_full 0.994
_diffrn_reflns_point_group_measured_fraction_max 0.864
_diffrn_reflns_theta_full 25.242
_diffrn_reflns_theta_max 28.878
_diffrn_reflns_theta_min 3.641
_diffrn_source 'Rotating Anode'
_exptl_absorpt_coefficient_mu 0.087
_exptl_absorpt_correction_T_max 1.00000
_exptl_absorpt_correction_T_min 0.96568
_exptl_absorpt_correction_type multi-scan
_exptl_absorpt_process_details
;
CrysAlisPro, Agilent Technologies,
Version 1.171.37.33 (release 27-03-2014 CrysAlis171 .NET)
(compiled Mar 27 2014,17:12:48)
Empirical absorption correction using spherical harmonics,
 implemented in SCALE3 ABSPACK scaling algorithm.
;
_exptl_crystal_colour brown
_exptl_crystal_density_diffrn 1.330
_exptl_crystal_description flake
_exptl_crystal_F_000 264
_exptl_crystal_size_max 0.2
_exptl_crystal_size_mid 0.18
_exptl_crystal_size_min 0.1
_refine_diff_density_max 0.207
_refine_diff_density_min -0.191
_refine_diff_density_rms 0.037
_refine_ls_extinction_coef 0.029(6)
_refine_ls_extinction_expression Fc^*^=kFc[1+0.001xFc^2^\l^3^/sin(2\q)]^-1/4^
_refine_ls_extinction_method SHELXL
_refine_ls_goodness_of_fit_ref 1.076
_refine_ls_hydrogen_treatment constr
_refine_ls_matrix_type full
_refine_ls_number_parameters 173
_refine_ls_number_reflns 2861
_refine_ls_number_restraints 0
_refine_ls_restrained_S_all 1.076
_refine_ls_R_factor_all 0.0785
_refine_ls_R_factor_gt 0.0482
_refine_ls_shift/su_max 0.094
_refine_ls_shift/su_mean 0.015
_refine_ls_structure_factor_coef Fsqd
_refine_ls_weighting_details
;
 w=1/[\s^2^(Fo^2^)+(0.0625P)^2^]
 where P=(Fo^2^+2Fc^2^)/3
;
_refine_ls_weighting_scheme calc
_refine_ls_wR_factor_gt 0.1174
_refine_ls_wR_factor_ref 0.1306
_reflns_Friedel_coverage 0.000
_reflns_number_gt 1904
_reflns_number_total 2861
_reflns_threshold_expression 'I > 2\s(I)'
_cod_data_source_file c8tc06231e2.cif
_cod_data_source_block 2_CCDC1
_cod_depositor_comments
;
The following automatic conversions were performed:

data item '_exptl_absorpt_correction_type' value 'Multi-scan' was
changed to 'multi-scan' in accordance with the
/home/saulius/struct/COD-crude-data/automatic-downloads/DataCite-retrospective/RSC/depositions/lib/dictionaries/cif_core.dic
dictionary named 'cif_core.dic' version 2.4.2 last updated on
2011-04-26.

Automatic conversion script
Id: cif_fix_values 6909 2019-04-08 15:41:33Z antanas 
;
_cod_database_code 7237604
_shelx_space_group_comment
;
The symmetry employed for this shelxl refinement is uniquely defined
by the following loop, which should always be used as a source of
symmetry information in preference to the above space-group names.
They are only intended as comments.
;
_shelxl_version_number 2013-2

loop_
_space_group_symop_operation_xyz
'x, y, z'
'-x, -y, -z'

loop_
_atom_site_label
_atom_site_type_symbol
_atom_site_fract_x
_atom_site_fract_y
_atom_site_fract_z
_atom_site_U_iso_or_equiv
_atom_site_adp_type
_atom_site_occupancy
_atom_site_site_symmetry_order
_atom_site_calc_flag
_atom_site_refinement_flags_posn
_atom_site_refinement_flags_adp
N1 N 0.3416(2) 0.25306(17) 0.46496(7) 0.0395(3) Uani 1 1 d . .
O1 O 0.0686(2) 0.14732(16) 0.09974(7) 0.0575(4) Uani 1 1 d . .
N2 N 0.6047(2) 0.2973(2) 0.57894(8) 0.0490(4) Uani 1 1 d . .
N3 N 0.5785(2) 0.2739(2) 0.49176(8) 0.0504(4) Uani 1 1 d . .
C5 C 0.0447(3) 0.2919(2) 0.33585(9) 0.0419(4) Uani 1 1 d . .
H5A H -0.0521 0.3531 0.3728 0.050 Uiso 1 1 calc R U
C6 C 0.4050(3) 0.1318(2) 0.31704(10) 0.0439(4) Uani 1 1 d . .
H6A H 0.5496 0.0857 0.3414 0.053 Uiso 1 1 calc R U
C7 C 0.2609(2) 0.2248(2) 0.37173(9) 0.0381(4) Uani 1 1 d . .
C8 C 0.3333(3) 0.1081(2) 0.22720(10) 0.0470(4) Uani 1 1 d . .
H8A H 0.4296 0.0454 0.1906 0.056 Uiso 1 1 calc R U
C9 C 0.1189(3) 0.1766(2) 0.19026(9) 0.0409(4) Uani 1 1 d . .
C10 C 0.3614(2) 0.30802(19) 0.70469(9) 0.0369(4) Uani 1 1 d . .
C11 C -0.0277(3) 0.2678(2) 0.24494(10) 0.0436(4) Uani 1 1 d . .
H11A H -0.1733 0.3122 0.2206 0.052 Uiso 1 1 calc R U
C12 C 0.3848(2) 0.2915(2) 0.60867(9) 0.0378(4) Uani 1 1 d . .
C13 C 0.1626(3) 0.2392(2) 0.73879(10) 0.0441(4) Uani 1 1 d . .
H13A H 0.0374 0.1868 0.7000 0.053 Uiso 1 1 calc R U
C14 C 0.5433(3) 0.3890(2) 0.76433(10) 0.0449(4) Uani 1 1 d . .
H14A H 0.6759 0.4382 0.7427 0.054 Uiso 1 1 calc R U
C15 C 0.2171(3) 0.2639(2) 0.53585(9) 0.0409(4) Uani 1 1 d . .
H15A H 0.0524 0.2547 0.5354 0.049 Uiso 1 1 calc R U
C16 C 0.1498(3) 0.2481(2) 0.82956(10) 0.0510(4) Uani 1 1 d . .
H16A H 0.0159 0.2019 0.8515 0.061 Uiso 1 1 calc R U
C17 C 0.3335(3) 0.3249(2) 0.88811(11) 0.0535(5) Uani 1 1 d . .
H17A H 0.3258 0.3280 0.9495 0.064 Uiso 1 1 calc R U
C18 C 0.5292(3) 0.3971(2) 0.85483(10) 0.0525(4) Uani 1 1 d . .
H18A H 0.6522 0.4516 0.8939 0.063 Uiso 1 1 calc R U
C19 C -0.1604(4) 0.1952(3) 0.05864(11) 0.0710(6) Uani 1 1 d . .
H19A H -0.1713 0.1674 -0.0046 0.106 Uiso 1 1 calc R U
H19B H -0.1832 0.3217 0.0695 0.106 Uiso 1 1 calc R U
H19C H -0.2815 0.1288 0.0833 0.106 Uiso 1 1 calc R U

loop_
_atom_site_aniso_label
_atom_site_aniso_U_11
_atom_site_aniso_U_22
_atom_site_aniso_U_33
_atom_site_aniso_U_23
_atom_site_aniso_U_13
_atom_site_aniso_U_12
N1 0.0322(6) 0.0478(8) 0.0390(7) 0.0028(6) 0.0057(5) 0.0024(5)
O1 0.0660(8) 0.0707(9) 0.0355(6) -0.0044(5) 0.0077(5) 0.0080(6)
N2 0.0343(7) 0.0714(10) 0.0414(8) 0.0024(7) 0.0050(6) 0.0022(6)
N3 0.0327(7) 0.0742(10) 0.0445(8) 0.0035(7) 0.0054(6) 0.0019(6)
C5 0.0404(8) 0.0469(10) 0.0394(9) -0.0018(7) 0.0107(7) 0.0062(7)
C6 0.0379(8) 0.0462(10) 0.0486(10) 0.0031(7) 0.0084(7) 0.0078(7)
C7 0.0368(8) 0.0422(9) 0.0358(8) 0.0027(6) 0.0061(6) -0.0006(6)
C8 0.0482(9) 0.0484(10) 0.0460(10) -0.0044(7) 0.0152(7) 0.0057(8)
C9 0.0476(9) 0.0417(9) 0.0341(8) 0.0005(7) 0.0088(7) -0.0011(7)
C10 0.0355(8) 0.0372(9) 0.0380(8) 0.0045(6) 0.0026(6) 0.0063(6)
C11 0.0401(8) 0.0486(10) 0.0419(9) 0.0002(7) 0.0047(7) 0.0055(7)
C12 0.0322(8) 0.0408(9) 0.0404(9) 0.0046(6) 0.0037(6) 0.0033(6)
C13 0.0404(9) 0.0488(10) 0.0428(9) 0.0014(7) 0.0040(7) -0.0009(7)
C14 0.0388(8) 0.0506(10) 0.0449(9) 0.0023(7) 0.0035(7) -0.0010(7)
C15 0.0351(8) 0.0487(10) 0.0403(9) 0.0048(7) 0.0094(7) 0.0015(7)
C16 0.0517(10) 0.0554(11) 0.0480(10) 0.0034(8) 0.0147(8) 0.0011(8)
C17 0.0671(12) 0.0561(11) 0.0379(9) 0.0036(8) 0.0076(8) 0.0101(9)
C18 0.0528(10) 0.0575(11) 0.0439(10) -0.0041(8) -0.0046(8) 0.0029(8)
C19 0.0844(14) 0.0855(16) 0.0403(10) 0.0010(9) -0.0046(9) 0.0218(11)

loop_
_atom_type_symbol
_atom_type_description
_atom_type_scat_dispersion_real
_atom_type_scat_dispersion_imag
_atom_type_scat_source
C C 0.0033 0.0016 'International Tables Vol C Tables 4.2.6.8 and 6.1.1.4'
H H 0.0000 0.0000 'International Tables Vol C Tables 4.2.6.8 and 6.1.1.4'
N N 0.0061 0.0033 'International Tables Vol C Tables 4.2.6.8 and 6.1.1.4'
O O 0.0106 0.0060 'International Tables Vol C Tables 4.2.6.8 and 6.1.1.4'

loop_
_geom_angle_atom_site_label_1
_geom_angle_atom_site_label_2
_geom_angle_atom_site_label_3
_geom_angle
C15 N1 N3 110.53(12)
C15 N1 C7 130.25(12)
N3 N1 C7 119.21(11)
C9 O1 C19 118.31(13)
N3 N2 C12 109.08(11)
N2 N3 N1 107.19(11)
C7 C5 C11 119.95(14)
C8 C6 C7 119.75(14)
C5 C7 C6 120.25(14)
C5 C7 N1 120.69(13)
C6 C7 N1 119.05(13)
C6 C8 C9 120.59(14)
O1 C9 C8 115.26(14)
O1 C9 C11 124.86(14)
C8 C9 C11 119.88(14)
C14 C10 C13 118.36(14)
C14 C10 C12 120.16(13)
C13 C10 C12 121.46(13)
C5 C11 C9 119.58(14)
N2 C12 C15 107.97(12)
N2 C12 C10 120.79(12)
C15 C12 C10 131.21(13)
C16 C13 C10 120.47(14)
C18 C14 C10 120.75(14)
N1 C15 C12 105.23(12)
C13 C16 C17 120.64(15)
C18 C17 C16 119.33(15)
C17 C18 C14 120.42(15)

loop_
_geom_bond_atom_site_label_1
_geom_bond_atom_site_label_2
_geom_bond_distance
N1 C15 1.3455(17)
N1 N3 1.3536(16)
N1 C7 1.4289(18)
O1 C9 1.3658(17)
O1 C19 1.422(2)
N2 N3 1.3072(17)
N2 C12 1.3685(18)
C5 C7 1.383(2)
C5 C11 1.384(2)
C6 C8 1.368(2)
C6 C7 1.389(2)
C8 C9 1.384(2)
C9 C11 1.391(2)
C10 C14 1.391(2)
C10 C13 1.392(2)
C10 C12 1.4678(19)
C12 C15 1.3661(19)
C13 C16 1.377(2)
C14 C18 1.374(2)
C16 C17 1.377(2)
C17 C18 1.381(2)
